data_4121237
loop_
_publ_author_name
'Lujia Liu'
'Kristina Konstas'
'Matthew R. Hill'
'Shane G. Telfer'

_publ_section_title
;
 Programmed Pore Architectures in Modular Quaternary Metal-Organic
 Frameworks
;
_journal_name_full 'Journal of the American Chemical Society'
_journal_page_first 17731
_journal_page_last 17734
_journal_paper_doi 10.1021/ja4100244
_journal_volume 135
_journal_year 2013
_chemical_formula_sum 'C49 H26 N O13 Zn4'
_chemical_formula_weight 1098.19
_chemical_name_systematic
;
 ?
;
_space_group_crystal_system cubic
_space_group_IT_number 220
_space_group_name_Hall 'I -4bd 2c 3'
_space_group_name_H-M_alt 'I -4 3 d'
_symmetry_space_group_name_Hall 'I -4bd 2c 3'
_symmetry_space_group_name_H-M 'I -4 3 d'
_atom_sites_solution_hydrogens geom
_audit_creation_method SHELXL-2013
_cell_angle_alpha 90
_cell_angle_beta 90
_cell_angle_gamma 90
_cell_formula_units_Z 48
_cell_length_a 60.2136(6)
_cell_length_b 60.2136(6)
_cell_length_c 60.2136(6)
_cell_measurement_reflns_used 65565
_cell_measurement_temperature 293(2)
_cell_measurement_theta_max 72.13
_cell_measurement_theta_min 6.58
_cell_volume 218315(4)
_computing_cell_refinement 'FSProcess in Process-Auto (Rigaku, 1998)'
_computing_data_collection 'CrystalClear (Rigaku, 2005)'
_computing_data_reduction 'FSProcess in Process-Auto (Rigaku, 1998)'
_computing_structure_refinement 'SHELXL-97 (Sheldrick, 1997)'
_computing_structure_solution 'SHELXS97 (Sheldrick, 2008)'
_diffrn_ambient_temperature 293(2)
_diffrn_detector_area_resol_mean 10
_diffrn_measured_fraction_theta_full 0.998
_diffrn_measured_fraction_theta_max 0.994
_diffrn_measurement_device_type 'Rigaku Spider'
_diffrn_measurement_method \w-scans
_diffrn_radiation_monochromator 'Rigaku VariMax-HF Confocal Optical System'
_diffrn_radiation_type CuK\a
_diffrn_radiation_wavelength 1.54178
_diffrn_reflns_av_R_equivalents 0.0417
_diffrn_reflns_av_unetI/netI 0.0474
_diffrn_reflns_Laue_measured_fraction_full 0.998
_diffrn_reflns_Laue_measured_fraction_max 0.994
_diffrn_reflns_limit_h_max 64
_diffrn_reflns_limit_h_min -40
_diffrn_reflns_limit_k_max 71
_diffrn_reflns_limit_k_min -39
_diffrn_reflns_limit_l_max 17
_diffrn_reflns_limit_l_min -73
_diffrn_reflns_number 182962
_diffrn_reflns_point_group_measured_fraction_full 0.998
_diffrn_reflns_point_group_measured_fraction_max 0.994
_diffrn_reflns_theta_full 67.679
_diffrn_reflns_theta_max 72.121
_diffrn_reflns_theta_min 6.575
_diffrn_source 'Rigaku MM007 rotating anode'
_exptl_absorpt_coefficient_mu 0.741
_exptl_absorpt_correction_T_max 1.00
_exptl_absorpt_correction_T_min 0.59
_exptl_absorpt_correction_type multi-scan
_exptl_absorpt_process_details '(ABSCOR; Higashi, 1995)'
_exptl_crystal_colour 'pale yellow'
_exptl_crystal_density_diffrn 0.401
_exptl_crystal_description block
_exptl_crystal_F_000 26448
_exptl_crystal_size_max 2.078
_exptl_crystal_size_mid 2.073
_exptl_crystal_size_min 1.785
_refine_diff_density_max 0.697
_refine_diff_density_min -0.521
_refine_diff_density_rms 0.098
_refine_ls_abs_structure_details
;
 Refined as an inversion twin.
;
_refine_ls_abs_structure_Flack 0.84(5)
_refine_ls_extinction_method none
_refine_ls_goodness_of_fit_ref 1.024
_refine_ls_hydrogen_treatment constr
_refine_ls_matrix_type full
_refine_ls_number_parameters 752
_refine_ls_number_reflns 34683
_refine_ls_number_restraints 1656
_refine_ls_restrained_S_all 1.022
_refine_ls_R_factor_all 0.1194
_refine_ls_R_factor_gt 0.0833
_refine_ls_shift/su_max 0.001
_refine_ls_shift/su_mean 0.000
_refine_ls_structure_factor_coef Fsqd
_refine_ls_weighting_details
;
 w=1/[\s^2^(Fo^2^)+(0.1839P)^2^]
 where P=(Fo^2^+2Fc^2^)/3
;
_refine_ls_weighting_scheme calc
_refine_ls_wR_factor_gt 0.2365
_refine_ls_wR_factor_ref 0.2825
_reflns_Friedel_coverage 0.942
_reflns_Friedel_fraction_full 0.998
_reflns_Friedel_fraction_max 0.995
_reflns_number_gt 21292
_reflns_number_total 34683
_reflns_threshold_expression 'I > 2\s(I)'
_cod_data_source_file ja4100244_si_002_4.cif
_cod_data_source_block MUF-7d
_cod_original_cell_volume 218315(7)
_cod_database_code 4121237
_shelx_space_group_comment
;
The symmetry employed for this shelxl refinement is uniquely defined
by the following loop, which should always be used as a source of
symmetry information in preference to the above space-group names.
They are only intended as comments.
;
_shelx_estimated_absorpt_t_min 0.308
_shelx_estimated_absorpt_t_max 0.351
_shelxl_version_number 2013-2

loop_
_space_group_symop_operation_xyz
'x, y, z'
'-x+1/2, -y, z+1/2'
'-x, y+1/2, -z+1/2'
'x+1/2, -y+1/2, -z'
'z, x, y'
'z+1/2, -x+1/2, -y'
'-z+1/2, -x, y+1/2'
'-z, x+1/2, -y+1/2'
'y, z, x'
'-y, z+1/2, -x+1/2'
'y+1/2, -z+1/2, -x'
'-y+1/2, -z, x+1/2'
'y+1/4, x+1/4, z+1/4'
'-y+1/4, -x+3/4, z+3/4'
'y+3/4, -x+1/4, -z+3/4'
'-y+3/4, x+3/4, -z+1/4'
'x+1/4, z+1/4, y+1/4'
'-x+3/4, z+3/4, -y+1/4'
'-x+1/4, -z+3/4, y+3/4'
'x+3/4, -z+1/4, -y+3/4'
'z+1/4, y+1/4, x+1/4'
'z+3/4, -y+1/4, -x+3/4'
'-z+3/4, y+3/4, -x+1/4'
'-z+1/4, -y+3/4, x+3/4'
'x+1/2, y+1/2, z+1/2'
'-x+1, -y+1/2, z+1'
'-x+1/2, y+1, -z+1'
'x+1, -y+1, -z+1/2'
'z+1/2, x+1/2, y+1/2'
'z+1, -x+1, -y+1/2'
'-z+1, -x+1/2, y+1'
'-z+1/2, x+1, -y+1'
'y+1/2, z+1/2, x+1/2'
'-y+1/2, z+1, -x+1'
'y+1, -z+1, -x+1/2'
'-y+1, -z+1/2, x+1'
'y+3/4, x+3/4, z+3/4'
'-y+3/4, -x+5/4, z+5/4'
'y+5/4, -x+3/4, -z+5/4'
'-y+5/4, x+5/4, -z+3/4'
'x+3/4, z+3/4, y+3/4'
'-x+5/4, z+5/4, -y+3/4'
'-x+3/4, -z+5/4, y+5/4'
'x+5/4, -z+3/4, -y+5/4'
'z+3/4, y+3/4, x+3/4'
'z+5/4, -y+3/4, -x+5/4'
'-z+5/4, y+5/4, -x+3/4'
'-z+3/4, -y+5/4, x+5/4'

loop_
_atom_site_label
_atom_site_type_symbol
_atom_site_fract_x
_atom_site_fract_y
_atom_site_fract_z
_atom_site_U_iso_or_equiv
_atom_site_adp_type
_atom_site_occupancy
_atom_site_site_symmetry_order
_atom_site_calc_flag
_atom_site_refinement_flags_posn
_atom_site_refinement_flags_adp
_atom_site_refinement_flags_occupancy
Zn1 Zn 0.03854(2) 0.09078(2) 0.25871(2) 0.0736(3) Uani 1 1 d . U .
Zn2 Zn 0.00912(2) 0.12396(2) 0.28813(2) 0.0799(3) Uani 1 1 d . U .
Zn3 Zn -0.01381(2) 0.08654(2) 0.25892(2) 0.0751(3) Uani 1 1 d . U .
Zn4 Zn 0.00905(2) 0.12802(2) 0.23585(2) 0.0808(3) Uani 1 1 d . U .
O1 O 0.01088(7) 0.10722(6) 0.26030(7) 0.0733(10) Uani 1 1 d . U .
O72 O 0.03608(15) 0.12096(13) 0.30433(15) 0.156(3) Uani 1 1 d . U .
O71 O 0.05730(13) 0.09621(12) 0.28372(13) 0.135(2) Uani 1 1 d . U .
O61 O -0.03208(12) 0.09189(10) 0.23264(12) 0.122(2) Uani 1 1 d . U .
O62 O -0.01871(13) 0.12456(12) 0.22060(14) 0.141(3) Uani 1 1 d . U .
O52 O -0.03348(13) 0.08934(13) 0.28377(13) 0.143(3) Uani 1 1 d . U .
O51 O -0.01867(13) 0.11889(13) 0.30195(15) 0.150(3) Uani 1 1 d . U .
O11 O 0.00768(12) 0.15892(8) 0.24532(11) 0.1157(19) Uani 1 1 d . U .
O12 O 0.00730(11) 0.15660(8) 0.28231(11) 0.1097(18) Uani 1 1 d . U .
O22 O -0.00380(11) 0.05598(8) 0.25616(12) 0.117(2) Uani 1 1 d . U .
O21 O 0.03347(10) 0.05847(8) 0.25637(11) 0.1080(17) Uani 1 1 d . U .
O31 O 0.05475(12) 0.09790(11) 0.23178(12) 0.123(2) Uani 1 1 d . U .
O32 O 0.03417(14) 0.12602(14) 0.21709(13) 0.148(3) Uani 1 1 d . U .
C71 C 0.0546(2) 0.10997(18) 0.2995(3) 0.153(5) Uani 1 1 d . U .
C72 C 0.0713(2) 0.11156(17) 0.3171(2) 0.153(5) Uani 1 1 d D U .
C75 C 0.1051(2) 0.11554(18) 0.3485(2) 0.164(5) Uani 1 1 d D U .
C85 C 0.1237(2) 0.1181(2) 0.3647(3) 0.184(6) Uani 1 1 d . U .
C86 C 0.1248(2) 0.1369(2) 0.3789(2) 0.182(6) Uani 1 1 d . U .
H86 H 0.1139 0.1478 0.3777 0.218 Uiso 1 1 calc R U .
C84 C 0.1393(2) 0.1018(2) 0.3674(2) 0.203(7) Uani 1 1 d . U .
H84 H 0.1390 0.0897 0.3578 0.243 Uiso 1 1 calc R U .
C83 C 0.1561(2) 0.1025(2) 0.3843(2) 0.187(7) Uani 1 1 d . U .
C65 C -0.08509(19) 0.11425(18) 0.17287(19) 0.147(4) Uani 1 1 d D U .
C62 C -0.05089(17) 0.11066(16) 0.20414(18) 0.128(3) Uani 1 1 d D U .
C61 C -0.03257(17) 0.10882(18) 0.22027(18) 0.114(3) Uani 1 1 d . U .
C51 C -0.0342(2) 0.10473(19) 0.2985(2) 0.133(4) Uani 1 1 d . U .
C52 C -0.05372(18) 0.10563(19) 0.31280(19) 0.141(4) Uani 1 1 d . U .
C57 C -0.0700(2) 0.0919(3) 0.3114(3) 0.232(9) Uani 1 1 d . U .
H57 H -0.0695 0.0813 0.3001 0.278 Uiso 1 1 calc R U .
C56 C -0.0888(3) 0.0916(3) 0.3256(3) 0.230(9) Uani 1 1 d . U .
H56 H -0.0996 0.0807 0.3239 0.277 Uiso 1 1 calc R U .
C55 C -0.0912(2) 0.1069(2) 0.3415(2) 0.163(5) Uani 1 1 d . U .
C54 C -0.0737(2) 0.1205(3) 0.3441(3) 0.183(5) Uani 1 1 d . U .
H54 H -0.0736 0.1304 0.3560 0.220 Uiso 1 1 calc R U .
C53 C -0.0556(2) 0.1204(2) 0.3293(2) 0.189(5) Uani 1 1 d . U .
H53 H -0.0445 0.1309 0.3311 0.226 Uiso 1 1 calc R U .
C81 C -0.1104(2) 0.1083(2) 0.3553(2) 0.167(6) Uani 1 1 d . U .
C82 C -0.1285(2) 0.0929(2) 0.3527(2) 0.194(7) Uani 1 1 d . U .
H82 H -0.1275 0.0818 0.3420 0.232 Uiso 1 1 calc R U .
C11 C 0.00647(16) 0.16714(12) 0.26499(18) 0.100(2) Uani 1 1 d . U .
C12 C 0.00475(18) 0.19176(12) 0.26625(18) 0.118(3) Uani 1 1 d . U .
C13 C 0.0043(3) 0.20414(14) 0.2480(2) 0.157(5) Uani 1 1 d . U .
H13 H 0.0059 0.1975 0.2342 0.189 Uiso 1 1 calc R U .
C14 C 0.0014(3) 0.22781(16) 0.2498(2) 0.178(6) Uani 1 1 d . U .
C15 C 0.0003(3) 0.23788(14) 0.2700(2) 0.152(5) Uani 1 1 d . U .
C16 C 0.0017(3) 0.22499(14) 0.2885(2) 0.164(5) Uani 1 1 d . U .
H16 H 0.0014 0.2312 0.3027 0.197 Uiso 1 1 calc R U .
C17 C 0.0034(3) 0.20224(14) 0.2853(2) 0.157(5) Uani 1 1 d . U .
H17 H 0.0037 0.1935 0.2980 0.189 Uiso 1 1 calc R U .
C21 C 0.01561(17) 0.04775(12) 0.25522(18) 0.108(3) Uani 1 1 d . U .
C22 C 0.01680(17) 0.02341(12) 0.2525(2) 0.120(3) Uani 1 1 d . U .
C42 C 0.1096(2) 0.1414(2) 0.1300(2) 0.180(6) Uani 1 1 d . U .
H42 H 0.0977 0.1510 0.1320 0.216 Uiso 1 1 calc R U .
C41 C 0.1123(2) 0.1238(2) 0.1450(2) 0.169(6) Uani 1 1 d . U .
C35 C 0.0967(2) 0.1203(2) 0.1636(2) 0.159(5) Uani 1 1 d D U .
C32 C 0.06650(17) 0.11517(15) 0.19903(18) 0.126(3) Uani 1 1 d D U .
C31 C 0.05086(19) 0.11277(16) 0.21718(18) 0.118(3) Uani 1 1 d . U .
N1 N 0.0010(4) 0.23915(14) 0.2306(2) 0.259(9) Uani 1 1 d . U .
C23B C 0.0333(3) 0.0131(2) 0.2385(4) 0.127(5) Uani 0.5 1 d . U P
C23A C 0.0331(4) 0.0101(3) 0.2633(4) 0.131(5) Uani 0.5 1 d . U P
C25A C 0.0521(6) 0.0192(4) 0.2783(6) 0.198(11) Uani 0.5 1 d . U P
H25A H 0.0533 0.0345 0.2801 0.238 Uiso 0.5 1 calc R U P
C26A C 0.0667(7) 0.0063(5) 0.2886(6) 0.234(15) Uani 0.5 1 d . U P
H26A H 0.0765 0.0131 0.2984 0.281 Uiso 0.5 1 calc R U P
C26B C 0.0684(7) 0.0136(5) 0.2138(6) 0.239(15) Uani 0.5 1 d . U P
H26B H 0.0804 0.0214 0.2080 0.287 Uiso 0.5 1 calc R U P
C25B C 0.0515(6) 0.0247(5) 0.2256(6) 0.203(11) Uani 0.5 1 d . U P
H25B H 0.0516 0.0401 0.2255 0.243 Uiso 0.5 1 calc R U P
C24B C 0.0019(4) 0.0102(3) 0.2610(5) 0.153(7) Uani 0.5 1 d . U P
H24B H -0.0094 0.0164 0.2695 0.183 Uiso 0.5 1 calc R U P
C24A C 0.0020(4) 0.0127(3) 0.2420(5) 0.143(7) Uani 0.5 1 d . U P
H24A H -0.0096 0.0207 0.2357 0.171 Uiso 0.5 1 calc R U P
C37B C 0.0593(4) 0.1255(4) 0.1797(3) 0.138(7) Uani 0.550(16) 1 d D U P
H37B H 0.0449 0.1308 0.1785 0.166 Uiso 0.550(16) 1 calc R U P
C34B C 0.1031(4) 0.1091(4) 0.1826(3) 0.133(7) Uani 0.550(16) 1 d D U P
H34B H 0.1173 0.1033 0.1839 0.159 Uiso 0.550(16) 1 calc R U P
C33A C 0.0789(4) 0.0973(4) 0.1912(4) 0.133(8) Uani 0.450(16) 1 d D U P
H33A H 0.0772 0.0835 0.1978 0.160 Uiso 0.450(16) 1 calc R U P
C36B C 0.0744(3) 0.1280(4) 0.1620(4) 0.153(8) Uani 0.550(16) 1 d D U P
H36B H 0.0697 0.1347 0.1489 0.183 Uiso 0.550(16) 1 calc R U P
C34A C 0.0937(5) 0.0998(4) 0.1735(5) 0.141(8) Uani 0.450(16) 1 d D U P
H34A H 0.1016 0.0875 0.1683 0.169 Uiso 0.450(16) 1 calc R U P
C33B C 0.0877(3) 0.1067(3) 0.1997(4) 0.126(7) Uani 0.550(16) 1 d D U P
H33B H 0.0920 0.0989 0.2123 0.151 Uiso 0.550(16) 1 calc R U P
C37A C 0.0699(4) 0.1359(4) 0.1891(5) 0.137(8) Uani 0.450(16) 1 d D U P
H37A H 0.0618 0.1481 0.1943 0.164 Uiso 0.450(16) 1 calc R U P
C36A C 0.0848(5) 0.1391(4) 0.1717(5) 0.151(9) Uani 0.450(16) 1 d D U P
H36A H 0.0870 0.1531 0.1655 0.181 Uiso 0.450(16) 1 calc R U P
C67A C -0.0471(8) 0.1214(7) 0.1836(6) 0.156(9) Uani 0.30(2) 1 d D U P
H67A H -0.0332 0.1271 0.1804 0.187 Uiso 0.30(2) 1 calc R U P
C66A C -0.0641(5) 0.1233(8) 0.1683(9) 0.158(9) Uani 0.30(2) 1 d D U P
H66A H -0.0616 0.1307 0.1549 0.189 Uiso 0.30(2) 1 calc R U P
C67B C -0.0563(3) 0.1314(3) 0.1954(4) 0.156(8) Uani 0.70(2) 1 d D U P
H67B H -0.0494 0.1442 0.2006 0.187 Uiso 0.70(2) 1 calc R U P
C64A C -0.0892(8) 0.1022(7) 0.1923(6) 0.139(9) Uani 0.30(2) 1 d D U P
H64A H -0.1027 0.0951 0.1949 0.166 Uiso 0.30(2) 1 calc R U P
C63B C -0.0635(3) 0.0921(3) 0.1987(3) 0.132(7) Uani 0.70(2) 1 d D U P
H63B H -0.0605 0.0784 0.2052 0.158 Uiso 0.70(2) 1 calc R U P
C66B C -0.0722(3) 0.1327(3) 0.1787(4) 0.156(8) Uani 0.70(2) 1 d D U P
H66B H -0.0742 0.1461 0.1712 0.188 Uiso 0.70(2) 1 calc R U P
C64B C -0.0809(3) 0.0942(3) 0.1832(4) 0.141(7) Uani 0.70(2) 1 d D U P
H64B H -0.0896 0.0819 0.1798 0.169 Uiso 0.70(2) 1 calc R U P
C63A C -0.0718(5) 0.1016(6) 0.2075(8) 0.134(8) Uani 0.30(2) 1 d D U P
H63A H -0.0744 0.0946 0.2210 0.160 Uiso 0.30(2) 1 calc R U P
C77A C 0.0673(5) 0.1217(5) 0.3383(4) 0.159(8) Uani 0.70(5) 1 d D U P
H77A H 0.0533 0.1275 0.3414 0.191 Uiso 0.70(5) 1 calc R U P
C76A C 0.0838(3) 0.1230(6) 0.3543(6) 0.169(9) Uani 0.70(5) 1 d D U P
H76A H 0.0808 0.1286 0.3684 0.203 Uiso 0.70(5) 1 calc R U P
C74A C 0.1096(5) 0.1054(5) 0.3286(4) 0.164(9) Uani 0.70(5) 1 d D U P
H74A H 0.1237 0.0998 0.3257 0.197 Uiso 0.70(5) 1 calc R U P
C73A C 0.0928(3) 0.1038(5) 0.3128(5) 0.167(8) Uani 0.70(5) 1 d D U P
H73A H 0.0959 0.0975 0.2991 0.201 Uiso 0.70(5) 1 calc R U P
C74B C 0.1026(10) 0.0975(8) 0.3357(9) 0.161(10) Uani 0.30(5) 1 d D U P
H74B H 0.1124 0.0857 0.3378 0.194 Uiso 0.30(5) 1 calc R U P
C76B C 0.0893(8) 0.1310(9) 0.3450(10) 0.159(10) Uani 0.30(5) 1 d D U P
H76B H 0.0904 0.1439 0.3533 0.191 Uiso 0.30(5) 1 calc R U P
C73B C 0.0869(8) 0.0953(9) 0.3200(11) 0.162(10) Uani 0.30(5) 1 d D U P
H73B H 0.0866 0.0827 0.3110 0.194 Uiso 0.30(5) 1 calc R U P
C77B C 0.0720(10) 0.1298(8) 0.3308(9) 0.154(10) Uani 0.30(5) 1 d D U P
H77B H 0.0612 0.1407 0.3303 0.185 Uiso 0.30(5) 1 calc R U P

loop_
_atom_site_aniso_label
_atom_site_aniso_U_11
_atom_site_aniso_U_22
_atom_site_aniso_U_33
_atom_site_aniso_U_23
_atom_site_aniso_U_13
_atom_site_aniso_U_12
Zn1 0.0819(5) 0.0511(4) 0.0877(6) -0.0022(4) 0.0012(5) 0.0030(4)
Zn2 0.0844(6) 0.0531(4) 0.1023(7) -0.0109(4) 0.0025(5) 0.0014(4)
Zn3 0.0814(5) 0.0537(4) 0.0903(6) -0.0033(4) 0.0001(5) -0.0009(4)
Zn4 0.0838(6) 0.0541(4) 0.1045(7) 0.0064(4) -0.0001(5) 0.0025(4)
O1 0.086(3) 0.0410(17) 0.093(3) -0.0063(18) 0.000(2) 0.0058(18)
O72 0.162(5) 0.125(5) 0.181(6) -0.040(5) -0.075(5) 0.041(4)
O71 0.148(6) 0.124(5) 0.135(5) -0.025(4) -0.050(4) 0.015(4)
O61 0.139(5) 0.087(4) 0.140(5) 0.018(3) -0.041(4) -0.010(3)
O62 0.147(5) 0.111(4) 0.166(6) 0.037(4) -0.071(5) -0.039(4)
O52 0.143(6) 0.134(5) 0.151(6) -0.034(4) 0.057(5) -0.032(4)
O51 0.138(5) 0.124(5) 0.189(6) -0.041(4) 0.064(5) -0.042(4)
O11 0.164(5) 0.057(3) 0.127(4) 0.006(3) -0.005(4) 0.008(3)
O12 0.143(5) 0.054(3) 0.132(4) -0.005(3) -0.001(4) 0.005(3)
O22 0.116(4) 0.052(2) 0.183(6) -0.009(3) -0.015(4) -0.002(3)
O21 0.116(4) 0.054(2) 0.154(5) -0.002(3) 0.008(4) 0.000(3)
O31 0.140(5) 0.106(4) 0.124(5) 0.015(4) 0.040(4) 0.007(4)
O32 0.162(6) 0.139(5) 0.143(5) 0.038(4) 0.053(4) 0.038(4)
C71 0.153(8) 0.103(7) 0.202(10) -0.053(7) -0.096(8) 0.037(6)
C72 0.158(8) 0.123(8) 0.179(9) -0.062(7) -0.091(8) 0.052(7)
C75 0.176(9) 0.146(8) 0.171(9) -0.077(7) -0.106(8) 0.085(7)
C85 0.180(10) 0.168(10) 0.203(11) -0.095(9) -0.117(9) 0.091(8)
C86 0.189(11) 0.160(10) 0.195(11) -0.099(8) -0.128(9) 0.100(9)
C84 0.203(12) 0.182(11) 0.223(13) -0.131(10) -0.144(10) 0.120(9)
C83 0.194(12) 0.156(10) 0.211(13) -0.107(10) -0.122(10) 0.097(9)
C65 0.144(8) 0.153(9) 0.146(8) 0.066(7) -0.065(7) -0.063(7)
C62 0.123(7) 0.121(7) 0.139(7) 0.038(6) -0.046(6) -0.037(5)
C61 0.105(6) 0.105(6) 0.132(7) 0.019(5) -0.038(5) -0.012(5)
C51 0.135(7) 0.121(7) 0.144(8) -0.033(6) 0.053(6) -0.033(6)
C52 0.119(7) 0.146(9) 0.157(9) -0.052(7) 0.065(7) -0.051(6)
C57 0.176(12) 0.261(16) 0.259(16) -0.169(13) 0.121(11) -0.109(11)
C56 0.199(13) 0.240(15) 0.252(15) -0.150(12) 0.146(11) -0.120(11)
C55 0.144(8) 0.164(10) 0.182(10) -0.093(8) 0.081(8) -0.064(7)
C54 0.155(8) 0.190(9) 0.205(10) -0.083(8) 0.082(7) -0.061(7)
C53 0.168(8) 0.182(9) 0.216(10) -0.087(8) 0.088(7) -0.073(7)
C81 0.152(9) 0.169(10) 0.179(11) -0.088(9) 0.087(8) -0.084(8)
C82 0.191(11) 0.173(11) 0.218(13) -0.117(10) 0.129(11) -0.104(9)
C11 0.127(6) 0.047(3) 0.127(6) 0.001(4) -0.007(5) 0.002(4)
C12 0.156(8) 0.043(3) 0.154(8) -0.007(4) -0.006(7) 0.006(4)
C13 0.257(13) 0.050(4) 0.164(8) 0.003(5) -0.008(10) 0.014(6)
C14 0.341(17) 0.058(4) 0.135(7) 0.006(5) -0.024(10) 0.022(8)
C15 0.255(14) 0.050(4) 0.149(7) -0.013(4) 0.015(9) 0.013(6)
C16 0.288(15) 0.059(5) 0.144(8) -0.003(5) 0.013(10) 0.020(7)
C17 0.254(14) 0.050(4) 0.168(8) -0.007(5) -0.006(9) 0.000(6)
C21 0.113(6) 0.049(3) 0.163(8) -0.011(4) -0.010(6) -0.003(4)
C22 0.118(7) 0.042(3) 0.199(10) -0.009(4) -0.005(6) 0.007(4)
C42 0.176(11) 0.180(11) 0.184(11) 0.110(9) 0.096(9) 0.106(9)
C41 0.160(9) 0.169(10) 0.179(10) 0.094(8) 0.098(8) 0.087(8)
C35 0.160(8) 0.166(9) 0.149(8) 0.079(7) 0.081(7) 0.079(7)
C32 0.124(7) 0.109(6) 0.145(7) 0.046(6) 0.058(6) 0.028(5)
C31 0.141(7) 0.089(6) 0.123(7) 0.014(5) 0.045(6) 0.024(5)
N1 0.56(3) 0.064(5) 0.157(8) 0.010(5) -0.009(13) 0.035(10)
C23B 0.137(11) 0.044(6) 0.199(14) -0.008(9) -0.001(10) -0.007(7)
C23A 0.151(12) 0.050(7) 0.193(14) -0.006(9) -0.020(11) -0.004(8)
C25A 0.25(2) 0.095(14) 0.25(3) -0.036(16) -0.111(19) 0.006(14)
C26A 0.30(3) 0.106(18) 0.30(3) -0.04(2) -0.16(3) 0.026(19)
C26B 0.31(3) 0.115(19) 0.29(3) 0.00(2) 0.16(3) -0.03(2)
C25B 0.23(2) 0.117(16) 0.26(3) -0.022(17) 0.088(18) -0.045(15)
C24B 0.153(11) 0.056(9) 0.25(2) -0.019(14) 0.018(13) -0.018(9)
C24A 0.132(10) 0.044(7) 0.25(2) -0.003(12) -0.027(12) 0.002(8)
C37B 0.113(12) 0.156(17) 0.145(13) 0.048(13) 0.043(9) 0.035(11)
C34B 0.123(13) 0.132(15) 0.143(13) 0.049(12) 0.057(10) 0.055(11)
C33A 0.153(18) 0.099(12) 0.147(19) 0.029(10) 0.063(12) 0.023(11)
C36B 0.129(12) 0.180(18) 0.149(14) 0.084(13) 0.058(10) 0.055(12)
C34A 0.147(19) 0.127(13) 0.147(18) 0.038(12) 0.060(12) 0.054(11)
C33B 0.118(11) 0.136(15) 0.124(13) 0.057(12) 0.035(9) 0.025(11)
C37A 0.138(18) 0.105(12) 0.167(19) 0.038(11) 0.068(12) 0.039(10)
C36A 0.141(18) 0.122(13) 0.19(2) 0.068(11) 0.088(13) 0.046(11)
C67A 0.135(16) 0.16(2) 0.175(17) 0.079(16) -0.062(13) -0.053(17)
C66A 0.151(17) 0.16(2) 0.161(19) 0.060(16) -0.077(13) -0.076(17)
C67B 0.138(14) 0.112(10) 0.219(18) 0.056(11) -0.088(12) -0.038(9)
C64A 0.133(16) 0.123(19) 0.159(19) 0.070(15) -0.063(12) -0.023(14)
C63B 0.145(13) 0.120(10) 0.131(13) 0.033(9) -0.055(10) -0.048(9)
C66B 0.157(14) 0.127(11) 0.185(17) 0.072(11) -0.085(11) -0.056(10)
C64B 0.129(14) 0.134(11) 0.159(14) 0.057(11) -0.060(10) -0.045(10)
C63A 0.120(14) 0.15(2) 0.133(18) 0.049(16) -0.045(12) -0.037(15)
C77A 0.148(12) 0.162(17) 0.167(13) -0.050(13) -0.067(11) 0.055(12)
C76A 0.172(11) 0.165(18) 0.169(16) -0.068(13) -0.090(11) 0.068(13)
C74A 0.162(14) 0.157(17) 0.174(14) -0.078(13) -0.092(11) 0.058(13)
C73A 0.144(11) 0.180(18) 0.178(15) -0.089(13) -0.071(11) 0.037(13)
C74B 0.17(2) 0.126(18) 0.19(2) -0.063(14) -0.103(14) 0.070(14)
C76B 0.18(2) 0.114(18) 0.18(2) -0.066(14) -0.109(14) 0.066(14)
C73B 0.15(2) 0.131(19) 0.21(2) -0.077(14) -0.095(14) 0.051(13)
C77B 0.17(2) 0.121(18) 0.17(2) -0.051(13) -0.097(14) 0.058(14)

loop_
_atom_type_symbol
_atom_type_description
_atom_type_scat_dispersion_real
_atom_type_scat_dispersion_imag
_atom_type_scat_source
C C 0.0181 0.0091 'International Tables Vol C Tables 4.2.6.8 and 6.1.1.4'
H H 0.0000 0.0000 'International Tables Vol C Tables 4.2.6.8 and 6.1.1.4'
O O 0.0492 0.0322 'International Tables Vol C Tables 4.2.6.8 and 6.1.1.4'
Zn Zn -1.5491 0.6778 'International Tables Vol C Tables 4.2.6.8 and 6.1.1.4'
N N 0.0311 0.0180 'International Tables Vol C Tables 4.2.6.8 and 6.1.1.4'

loop_
_geom_angle_atom_site_label_1
_geom_angle_atom_site_label_2
_geom_angle_atom_site_label_3
_geom_angle
_geom_angle_site_symmetry_1
_geom_angle_site_symmetry_3
O71 Zn1 O31 108.9(3) . .
O71 Zn1 O1 112.4(3) . .
O31 Zn1 O1 111.1(3) . .
O71 Zn1 O21 108.5(3) . .
O31 Zn1 O21 103.6(3) . .
O1 Zn1 O21 111.9(2) . .
O51 Zn2 O72 120.9(4) . .
O51 Zn2 O1 109.9(3) . .
O72 Zn2 O1 110.1(3) . .
O51 Zn2 O12 100.8(3) . .
O72 Zn2 O12 103.3(3) . .
O1 Zn2 O12 111.0(2) . .
O52 Zn3 O1 112.6(3) . .
O52 Zn3 O22 110.0(3) . .
O1 Zn3 O22 111.9(2) . .
O52 Zn3 O61 105.7(4) . .
O1 Zn3 O61 111.1(2) . .
O22 Zn3 O61 105.2(3) . .
O32 Zn4 O62 113.8(4) . .
O32 Zn4 O1 111.6(3) . .
O62 Zn4 O1 110.1(2) . .
O32 Zn4 O11 105.7(3) . .
O62 Zn4 O11 102.0(3) . .
O1 Zn4 O11 113.4(2) . .
Zn4 O1 Zn3 109.8(2) . .
Zn4 O1 Zn1 110.0(2) . .
Zn3 O1 Zn1 109.15(17) . .
Zn4 O1 Zn2 108.35(17) . .
Zn3 O1 Zn2 109.0(2) . .
Zn1 O1 Zn2 110.6(2) . .
C71 O72 Zn2 130.5(7) . .
C71 O71 Zn1 128.7(7) . .
C61 O61 Zn3 128.6(6) . .
C61 O62 Zn4 131.7(6) . .
C51 O52 Zn3 128.7(7) . .
C51 O51 Zn2 133.0(7) . .
C11 O11 Zn4 129.8(5) . .
C11 O12 Zn2 131.5(6) . .
C21 O22 Zn3 131.2(5) . .
C21 O21 Zn1 130.0(5) . .
C31 O31 Zn1 129.7(6) . .
C31 O32 Zn4 131.6(7) . .
O71 C71 O72 126.6(9) . .
O71 C71 C72 119.8(10) . .
O72 C71 C72 112.5(11) . .
C73A C72 C73B 32(2) . .
C73A C72 C77A 117.4(18) . .
C73B C72 C77A 108(2) . .
C73A C72 C71 118.6(14) . .
C73B C72 C71 121(2) . .
C77A C72 C71 123.9(14) . .
C73A C72 C77B 110(2) . .
C73B C72 C77B 118(4) . .
C77A C72 C77B 30(3) . .
C71 C72 C77B 121(2) . .
C74B C75 C76B 113(3) . .
C74B C75 C74A 33(3) . .
C76B C75 C74A 108(2) . .
C74B C75 C76A 107(3) . .
C76B C75 C76A 34(3) . .
C74A C75 C76A 122.4(19) . .
C74B C75 C85 123(2) . .
C76B C75 C85 124(2) . .
C74A C75 C85 117.9(14) . .
C76A C75 C85 119.7(14) . .
C84 C85 C86 118.0(9) . .
C84 C85 C75 121.3(9) . .
C86 C85 C75 120.5(9) . .
C81 C86 C85 122.2(9) 40_445 .
C81 C86 H86 118.9 40_445 .
C85 C86 H86 118.9 . .
C85 C84 C83 123.1(9) . .
C85 C84 H84 118.5 . .
C83 C84 H84 118.5 . .
C82 C83 C84 117.1(9) 40_445 .
C82 C83 C65 121.9(9) 40_445 30_445
C84 C83 C65 120.6(9) . 30_445
C64B C65 C64A 37.4(18) . .
C64B C65 C66A 105(2) . .
C64A C65 C66A 122(3) . .
C64B C65 C66B 118.7(13) . .
C64A C65 C66B 107.6(19) . .
C66A C65 C66B 40.6(19) . .
C64B C65 C83 119.7(11) . 36_454
C64A C65 C83 119(2) . 36_454
C66A C65 C83 119(2) . 36_454
C66B C65 C83 121.6(11) . 36_454
C63A C62 C63B 39.1(15) . .
C63A C62 C67B 101.1(17) . .
C63B C62 C67B 120.2(13) . .
C63A C62 C67A 117(3) . .
C63B C62 C67A 104.3(18) . .
C67B C62 C67A 45.3(18) . .
C63A C62 C61 123.7(19) . .
C63B C62 C61 120.3(11) . .
C67B C62 C61 119.5(10) . .
C67A C62 C61 119.4(19) . .
O62 C61 O61 125.5(8) . .
O62 C61 C62 116.7(9) . .
O61 C61 C62 117.8(8) . .
O52 C51 O51 124.3(9) . .
O52 C51 C52 117.6(10) . .
O51 C51 C52 118.1(9) . .
C57 C52 C53 114.3(10) . .
C57 C52 C51 123.5(10) . .
C53 C52 C51 122.1(10) . .
C52 C57 C56 124.9(11) . .
C52 C57 H57 117.5 . .
C56 C57 H57 117.5 . .
C55 C56 C57 120.8(11) . .
C55 C56 H56 119.6 . .
C57 C56 H56 119.6 . .
C56 C55 C54 114.9(11) . .
C56 C55 C81 123.2(10) . .
C54 C55 C81 121.9(10) . .
C55 C54 C53 121.8(12) . .
C55 C54 H54 119.1 . .
C53 C54 H54 119.1 . .
C52 C53 C54 122.8(12) . .
C52 C53 H53 118.6 . .
C54 C53 H53 118.6 . .
C86 C81 C55 122.2(9) 15_455 .
C86 C81 C82 116.9(9) 15_455 .
C55 C81 C82 120.9(9) . .
C83 C82 C81 122.4(10) 15_455 .
C83 C82 H82 118.8 15_455 .
C81 C82 H82 118.8 . .
O12 C11 O11 125.7(7) . .
O12 C11 C12 118.5(9) . .
O11 C11 C12 115.8(8) . .
C17 C12 C13 116.8(9) . .
C17 C12 C11 121.9(10) . .
C13 C12 C11 121.3(10) . .
C12 C13 C14 119.9(11) . .
C12 C13 H13 120.1 . .
C14 C13 H13 120.1 . .
N1 C14 C15 122.8(10) . .
N1 C14 C13 116.3(11) . .
C15 C14 C13 120.8(11) . .
C14 C15 C16 118.4(9) . .
C14 C15 C15 116.5(6) . 26_454
C16 C15 C15 124.8(6) . 26_454
C15 C16 C17 117.0(11) . .
C15 C16 H16 121.5 . .
C17 C16 H16 121.5 . .
C12 C17 C16 127.0(11) . .
C12 C17 H17 116.5 . .
C16 C17 H17 116.5 . .
O21 C21 O22 125.8(7) . .
O21 C21 C22 118.3(8) . .
O22 C21 C22 115.9(8) . .
C24A C22 C24B 53.4(15) . .
C24A C22 C23A 115.2(13) . .
C24B C22 C23A 87.3(16) . .
C24A C22 C23B 88.0(16) . .
C24B C22 C23B 115.9(14) . .
C23A C22 C23B 63.4(12) . .
C24A C22 C21 121.8(12) . .
C24B C22 C21 122.1(14) . .
C23A C22 C21 122.8(11) . .
C23B C22 C21 121.7(11) . .
C41 C42 C41 122.8(10) 9 .
C41 C42 H42 118.6 9 .
C41 C42 H42 118.6 . .
C42 C41 C42 117.2(10) 5 .
C42 C41 C35 121.5(9) 5 .
C42 C41 C35 121.3(9) . .
C34A C35 C34B 40.9(14) . .
C34A C35 C36B 101.4(15) . .
C34B C35 C36B 118.6(15) . .
C34A C35 C41 122.2(14) . .
C34B C35 C41 121.2(12) . .
C36B C35 C41 120.1(12) . .
C34A C35 C36A 120.0(17) . .
C34B C35 C36A 104.3(15) . .
C36B C35 C36A 45.0(14) . .
C41 C35 C36A 117.8(13) . .
C33B C32 C33A 39.3(11) . .
C33B C32 C37B 118.5(14) . .
C33A C32 C37B 103.2(14) . .
C33B C32 C37A 102.1(13) . .
C33A C32 C37A 117.9(17) . .
C37B C32 C37A 44.5(13) . .
C33B C32 C31 123.0(12) . .
C33A C32 C31 121.8(13) . .
C37B C32 C31 118.3(12) . .
C37A C32 C31 120.3(12) . .
O31 C31 O32 125.6(9) . .
O31 C31 C32 118.0(9) . .
O32 C31 C32 116.3(9) . .
N1 N1 C14 120.6(7) 26_454 .
C23A C23B C22 118(2) 28_445 .
C23A C23B C25B 115(2) 28_445 .
C22 C23B C25B 126.8(16) . .
C23A C23B C24A 89.5(15) 28_445 .
C22 C23B C24A 42.2(11) . .
C25B C23B C24A 141.7(19) . .
C23B C23A C22 122(2) 28_445 .
C23B C23A C25A 113(2) 28_445 .
C22 C23A C25A 125.1(15) . .
C23B C23A C24B 90.0(15) 28_445 .
C22 C23A C24B 43.7(11) . .
C25A C23A C24B 141(2) . .
C23B C23A C23A 48.4(12) 28_445 28_445
C22 C23A C23A 88.7(14) . 28_445
C25A C23A C23A 132.3(15) . 28_445
C24B C23A C23A 86.6(10) . 28_445
C26A C25A C23A 124(2) . .
C26A C25A H25A 118.2 . .
C23A C25A H25A 118.2 . .
C26B C26A C25A 125(3) 28_445 .
C26B C26A H26A 117.3 28_445 .
C25A C26A H26A 117.3 . .
C26A C26B C25B 118(3) 28_445 .
C26A C26B H26B 121.1 28_445 .
C25B C26B H26B 121.1 . .
C26B C25B C23B 124(3) . .
C26B C25B H25B 117.8 . .
C23B C25B H25B 117.8 . .
C22 C24B C24A 124(3) . 28_445
C22 C24B C24B 97(2) . 28_445
C24A C24B C24B 39.9(15) 28_445 28_445
C22 C24B C23A 49.0(12) . .
C24A C24B C23A 90.2(19) 28_445 .
C24B C24B C23A 93.1(10) 28_445 .
C22 C24B H24B 118.2 . .
C24A C24B H24B 118.2 28_445 .
C24B C24B H24B 132.5 28_445 .
C23A C24B H24B 133.6 . .
C22 C24A C24B 125(3) . 28_445
C22 C24A C24A 99(2) . 28_445
C24B C24A C24A 39.8(15) 28_445 28_445
C22 C24A C23B 49.8(11) . .
C24B C24A C23B 90.2(19) 28_445 .
C24A C24A C23B 94.1(8) 28_445 .
C22 C24A H24A 117.5 . .
C24B C24A H24A 117.5 28_445 .
C24A C24A H24A 131.1 28_445 .
C23B C24A H24A 134.0 . .
C32 C37B C36B 118.8(17) . .
C32 C37B H37B 120.6 . .
C36B C37B H37B 120.6 . .
C35 C34B C33B 118.5(17) . .
C35 C34B H34B 120.7 . .
C33B C34B H34B 120.7 . .
C32 C33A C34A 121(2) . .
C32 C33A H33A 119.3 . .
C34A C33A H33A 119.3 . .
C37B C36B C35 121.4(17) . .
C37B C36B H36B 119.3 . .
C35 C36B H36B 119.3 . .
C35 C34A C33A 120(2) . .
C35 C34A H34A 119.9 . .
C33A C34A H34A 119.9 . .
C32 C33B C34B 123.9(17) . .
C32 C33B H33B 118.0 . .
C34B C33B H33B 118.0 . .
C36A C37A C32 122.4(19) . .
C36A C37A H37A 118.8 . .
C32 C37A H37A 118.8 . .
C37A C36A C35 118.1(19) . .
C37A C36A H36A 121.0 . .
C35 C36A H36A 121.0 . .
C66A C67A C62 120(3) . .
C66A C67A H67A 119.8 . .
C62 C67A H67A 119.8 . .
C67A C66A C65 120(4) . .
C67A C66A H66A 120.0 . .
C65 C66A H66A 120.0 . .
C66B C67B C62 119.1(15) . .
C66B C67B H67B 120.4 . .
C62 C67B H67B 120.4 . .
C63A C64A C65 115(3) . .
C63A C64A H64A 122.3 . .
C65 C64A H64A 122.3 . .
C62 C63B C64B 119.3(15) . .
C62 C63B H63B 120.4 . .
C64B C63B H63B 120.4 . .
C67B C66B C65 121.0(14) . .
C67B C66B H66B 119.5 . .
C65 C66B H66B 119.5 . .
C65 C64B C63B 120.9(15) . .
C65 C64B H64B 119.5 . .
C63B C64B H64B 119.5 . .
C62 C63A C64A 125(3) . .
C62 C63A H63A 117.3 . .
C64A C63A H63A 117.3 . .
C76A C77A C72 122(2) . .
C76A C77A H77A 119.2 . .
C72 C77A H77A 119.2 . .
C77A C76A C75 118(2) . .
C77A C76A H76A 121.1 . .
C75 C76A H76A 121.1 . .
C75 C74A C73A 119(2) . .
C75 C74A H74A 120.5 . .
C73A C74A H74A 120.5 . .
C74A C73A C72 122(2) . .
C74A C73A H73A 119.2 . .
C72 C73A H73A 119.2 . .
C75 C74B C73B 124(4) . .
C75 C74B H74B 117.9 . .
C73B C74B H74B 117.9 . .
C77B C76B C75 128(4) . .
C77B C76B H76B 116.2 . .
C75 C76B H76B 116.2 . .
C74B C73B C72 120(4) . .
C74B C73B H73B 119.9 . .
C72 C73B H73B 119.9 . .
C76B C77B C72 117(4) . .
C76B C77B H77B 121.6 . .
C72 C77B H77B 121.6 . .

loop_
_geom_bond_atom_site_label_1
_geom_bond_atom_site_label_2
_geom_bond_distance
_geom_bond_site_symmetry_2
Zn1 O71 1.910(7) .
Zn1 O31 1.940(6) .
Zn1 O1 1.941(4) .
Zn1 O21 1.974(5) .
Zn2 O51 1.894(7) .
Zn2 O72 1.902(7) .
Zn2 O1 1.958(4) .
Zn2 O12 2.000(5) .
Zn3 O52 1.916(7) .
Zn3 O1 1.941(4) .
Zn3 O22 1.944(5) .
Zn3 O61 1.954(6) .
Zn4 O32 1.892(7) .
Zn4 O62 1.918(6) .
Zn4 O1 1.936(4) .
Zn4 O11 1.947(5) .
O72 C71 1.330(14) .
O71 C71 1.269(13) .
O61 C61 1.263(11) .
O62 C61 1.263(11) .
O52 C51 1.286(12) .
O51 C51 1.283(12) .
O11 C11 1.286(10) .
O12 C11 1.221(10) .
O22 C21 1.271(10) .
O21 C21 1.256(10) .
O31 C31 1.277(11) .
O32 C31 1.284(12) .
C71 C72 1.465(14) .
C72 C73A 1.400(19) .
C72 C73B 1.37(3) .
C72 C77A 1.434(19) .
C72 C77B 1.37(3) .
C75 C74B 1.35(3) .
C75 C76B 1.35(3) .
C75 C74A 1.374(19) .
C75 C76A 1.405(19) .
C75 C85 1.489(14) .
C85 C84 1.366(14) .
C85 C86 1.422(13) .
C86 C81 1.405(13) 40_445
C86 H86 0.9300 .
C84 C83 1.438(14) .
C84 H84 0.9300 .
C83 C82 1.384(14) 40_445
C83 C65 1.459(14) 30_445
C65 C64B 1.381(16) .
C65 C64A 1.40(3) .
C65 C66A 1.41(3) .
C65 C66B 1.403(15) .
C65 C83 1.459(14) 36_454
C62 C63A 1.39(2) .
C62 C63B 1.392(14) .
C62 C67B 1.395(15) .
C62 C67A 1.41(3) .
C62 C61 1.474(13) .
C51 C52 1.455(13) .
C52 C57 1.288(15) .
C52 C53 1.338(15) .
C57 C56 1.420(16) .
C57 H57 0.9300 .
C56 C55 1.332(14) .
C56 H56 0.9300 .
C55 C54 1.346(16) .
C55 C81 1.427(14) .
C54 C53 1.408(16) .
C54 H54 0.9300 .
C53 H53 0.9300 .
C81 C86 1.405(13) 15_455
C81 C82 1.441(14) .
C82 C83 1.384(14) 15_455
C82 H82 0.9300 .
C11 C12 1.488(10) .
C12 C17 1.312(14) .
C12 C13 1.326(14) .
C13 C14 1.440(12) .
C13 H13 0.9300 .
C14 N1 1.341(15) .
C14 C15 1.361(15) .
C15 C16 1.361(15) .
C15 C15 1.460(16) 26_454
C16 C17 1.388(12) .
C16 H16 0.9300 .
C17 H17 0.9300 .
C21 C22 1.476(10) .
C22 C24A 1.27(2) .
C22 C24B 1.30(3) .
C22 C23A 1.42(2) .
C22 C23B 1.45(2) .
C42 C41 1.381(14) 9
C42 C41 1.406(13) .
C42 H42 0.9300 .
C41 C42 1.381(14) 5
C41 C35 1.477(13) .
C35 C34A 1.384(19) .
C35 C34B 1.378(17) .
C35 C36B 1.425(17) .
C35 C36A 1.426(18) .
C32 C33B 1.375(16) .
C32 C33A 1.391(18) .
C32 C37B 1.391(17) .
C32 C37A 1.401(17) .
C32 C31 1.450(12) .
N1 N1 1.313(17) 26_454
C23B C23A 1.40(2) 28_445
C23B C25B 1.52(4) .
C23B C24A 1.89(3) .
C23A C23B 1.40(2) 28_445
C23A C25A 1.55(3) .
C23A C24B 1.89(3) .
C23A C23A 2.02(4) 28_445
C25A C26A 1.33(4) .
C25A H25A 0.9300 .
C26A C26B 1.21(4) 28_445
C26A H26A 0.9300 .
C26B C26A 1.21(4) 28_445
C26B C25B 1.41(4) .
C26B H26B 0.9300 .
C25B H25B 0.9300 .
C24B C24A 1.39(2) 28_445
C24B C24B 1.80(5) 28_445
C24B H24B 0.9300 .
C24A C24B 1.39(2) 28_445
C24A C24A 1.81(5) 28_445
C24A H24A 0.9300 .
C37B C36B 1.407(17) .
C37B H37B 0.9300 .
C34B C33B 1.392(17) .
C34B H34B 0.9300 .
C33A C34A 1.398(19) .
C33A H33A 0.9300 .
C36B H36B 0.9300 .
C34A H34A 0.9300 .
C33B H33B 0.9300 .
C37A C36A 1.396(18) .
C37A H37A 0.9300 .
C36A H36A 0.9300 .
C67A C66A 1.38(3) .
C67A H67A 0.9300 .
C66A H66A 0.9300 .
C67B C66B 1.388(16) .
C67B H67B 0.9300 .
C64A C63A 1.39(3) .
C64A H64A 0.9300 .
C63B C64B 1.407(15) .
C63B H63B 0.9300 .
C66B H66B 0.9300 .
C64B H64B 0.9300 .
C63A H63A 0.9300 .
C77A C76A 1.384(18) .
C77A H77A 0.9300 .
C76A H76A 0.9300 .
C74A C73A 1.391(18) .
C74A H74A 0.9300 .
C73A H73A 0.9300 .
C74B C73B 1.34(3) .
C74B H74B 0.9300 .
C76B C77B 1.35(3) .
C76B H76B 0.9300 .
C73B H73B 0.9300 .
C77B H77B 0.9300 .
